data_4341899
loop_
_publ_author_name
'Smetana, Volodymyr'
'Steinberg, Simon'
'Card, Nathan'
'Mudring, Anja-Verena'
'Miller, Gordon J.'

_publ_section_title
;
 Crystal Structure and Bonding in BaAu5Ga2 and AeAu4+xGa3-x (Ae = Ba and
 Eu): Hexagonal Diamond-Type Au Frameworks and Remarkable Cation/Anion
 Partitioning in the Ae-Au-Ga Systems.
;
_journal_issue 3
_journal_name_full 'Inorganic chemistry'
_journal_page_first 1010
_journal_page_last 1018
_journal_paper_doi 10.1021/ic502402y
_journal_volume 54
_journal_year 2015
_chemical_formula_sum 'Au5.04 Ba Ga1.96'
_chemical_formula_weight 1266.86
_chemical_name_systematic
; 
 ? 
;
_space_group_IT_number 62
_symmetry_cell_setting orthorhombic
_symmetry_space_group_name_Hall '-P 2ac 2n'
_symmetry_space_group_name_H-M 'P n m a'
_atom_sites_solution_primary direct
_atom_sites_solution_secondary difmap
_audit_creation_method SHELXL-97
_cell_angle_alpha 90.00
_cell_angle_beta 90.00
_cell_angle_gamma 90.00
_cell_formula_units_Z 8
_cell_length_a 8.8553(18)
_cell_length_b 7.1883(14)
_cell_length_c 20.374(4)
_cell_measurement_reflns_used 7838
_cell_measurement_temperature 293(2)
_cell_measurement_theta_max 28.58
_cell_measurement_theta_min 2.00
_cell_volume 1296.9(4)
_computing_structure_refinement 'SHELXL-97 (Sheldrick, 1997)'
_computing_structure_solution 'SHELXS-97 (Sheldrick, 1990)'
_diffrn_ambient_temperature 293(2)
_diffrn_measured_fraction_theta_full 0.989
_diffrn_measured_fraction_theta_max 0.989
_diffrn_measurement_device_type 'Bruker CCD'
_diffrn_measurement_method w-scan
_diffrn_radiation_monochromator graphite
_diffrn_radiation_source 'fine-focus sealed tube'
_diffrn_radiation_type MoK\a
_diffrn_radiation_wavelength 0.71073
_diffrn_reflns_av_R_equivalents 0.0778
_diffrn_reflns_av_sigmaI/netI 0.0654
_diffrn_reflns_limit_h_max 11
_diffrn_reflns_limit_h_min -10
_diffrn_reflns_limit_k_max 9
_diffrn_reflns_limit_k_min -9
_diffrn_reflns_limit_l_max 13
_diffrn_reflns_limit_l_min -26
_diffrn_reflns_number 7838
_diffrn_reflns_theta_full 28.58
_diffrn_reflns_theta_max 28.58
_diffrn_reflns_theta_min 2.00
_exptl_absorpt_coefficient_mu 127.432
_exptl_absorpt_correction_T_max 0.15
_exptl_absorpt_correction_T_min 0.04
_exptl_absorpt_correction_type empirical
_exptl_crystal_colour colorless
_exptl_crystal_density_diffrn 12.977
_exptl_crystal_density_method 'not measured'
_exptl_crystal_description 'irregular fragment'
_exptl_crystal_F_000 4120
_exptl_crystal_size_max 0.06
_exptl_crystal_size_mid 0.05
_exptl_crystal_size_min 0.05
_refine_diff_density_max 3.884
_refine_diff_density_min -4.489
_refine_diff_density_rms 1.195
_refine_ls_extinction_method none
_refine_ls_goodness_of_fit_ref 1.004
_refine_ls_matrix_type full
_refine_ls_number_parameters 87
_refine_ls_number_reflns 1677
_refine_ls_number_restraints 0
_refine_ls_restrained_S_all 1.004
_refine_ls_R_factor_all 0.0714
_refine_ls_R_factor_gt 0.0452
_refine_ls_shift/su_max 0.001
_refine_ls_shift/su_mean 0.000
_refine_ls_structure_factor_coef Fsqd
_refine_ls_weighting_details 'calc w=1/[\s^2^(Fo^2^)+(0.0461P)^2^+0.0000P] where P=(Fo^2^+2Fc^2^)/3'
_refine_ls_weighting_scheme calc
_refine_ls_wR_factor_gt 0.0933
_refine_ls_wR_factor_ref 0.1067
_reflns_number_gt 1216
_reflns_number_total 1677
_reflns_threshold_expression >2sigma(I)
_cod_data_source_file ic502402y_si_002.cif
_cod_data_source_block BaAu5.04Ga1.96
_cod_depositor_comments 'Adding full bibliography for 4341895--4341903.cif.'
_cod_original_sg_symbol_H-M Pnma
_cod_database_code 4341899

loop_
_symmetry_equiv_pos_as_xyz
'x, y, z'
'-x+1/2, -y, z+1/2'
'-x, y+1/2, -z'
'x+1/2, -y+1/2, -z+1/2'
'-x, -y, -z'
'x-1/2, y, -z-1/2'
'x, -y-1/2, z'
'-x-1/2, y-1/2, z-1/2'

loop_
_atom_site_label
_atom_site_type_symbol
_atom_site_fract_x
_atom_site_fract_y
_atom_site_fract_z
_atom_site_U_iso_or_equiv
_atom_site_adp_type
_atom_site_occupancy
_atom_site_symmetry_multiplicity
_atom_site_calc_flag
_atom_site_refinement_flags
Au1 Au 0.94743(10) 0.04674(12) 0.69906(4) 0.0098(2) Uani 1 1 d .
Au2 Au 1.06276(9) -0.04858(12) 0.56904(4) 0.0086(2) Uani 1 1 d .
Au3 Au 1.40032(10) 0.04443(13) 0.55743(4) 0.0100(2) Uani 1 1 d .
Au4 Au 1.17356(13) 0.2500 0.48813(6) 0.0081(3) Uani 1 2 d S
Au5 Au 0.61569(10) -0.05325(12) 0.67284(5) 0.0121(2) Uani 1 1 d .
Ba6 Ba 1.2567(2) 0.2500 0.93866(9) 0.0083(4) Uani 1 2 d S
Ba7 Ba 1.2678(2) -0.2500 0.68882(9) 0.0084(4) Uani 1 2 d S
Au8 Au 1.1960(2) 0.2500 0.75051(10) 0.0141(7) Uani 0.512(9) 2 d SP
Ga8 Ga 1.1960(2) 0.2500 0.75051(10) 0.0141(7) Uani 0.488(9) 2 d SP
Au9 Au 0.9256(2) 0.2500 0.82180(9) 0.0139(6) Uani 0.571(9) 2 d SP
Ga9 Ga 0.9256(2) 0.2500 0.82180(9) 0.0139(6) Uani 0.429(9) 2 d SP
Ga10 Ga 1.1666(4) 0.2500 0.62137(17) 0.0076(7) Uani 1 2 d S
Ga11 Ga 1.4435(4) 0.2500 0.43826(17) 0.0072(7) Uani 1 2 d S
Ga12 Ga 0.8609(4) -0.2500 0.64000(17) 0.0056(7) Uani 1 2 d S

loop_
_atom_site_aniso_label
_atom_site_aniso_U_11
_atom_site_aniso_U_22
_atom_site_aniso_U_33
_atom_site_aniso_U_23
_atom_site_aniso_U_13
_atom_site_aniso_U_12
Au1 0.0149(5) 0.0076(5) 0.0069(5) -0.0032(3) 0.0005(3) -0.0010(3)
Au2 0.0138(4) 0.0062(5) 0.0058(5) 0.0010(3) 0.0001(3) -0.0025(3)
Au3 0.0141(4) 0.0077(5) 0.0081(5) 0.0005(4) -0.0003(4) 0.0027(3)
Au4 0.0096(6) 0.0113(7) 0.0034(6) 0.000 -0.0020(5) 0.000
Au5 0.0197(5) 0.0058(5) 0.0107(5) -0.0011(4) 0.0040(4) 0.0006(3)
Ba6 0.0122(9) 0.0089(9) 0.0036(9) 0.000 -0.0005(8) 0.000
Ba7 0.0100(9) 0.0112(10) 0.0039(9) 0.000 -0.0007(7) 0.000
Au8 0.0138(11) 0.0111(11) 0.0174(12) 0.000 -0.0051(8) 0.000
Ga8 0.0138(11) 0.0111(11) 0.0174(12) 0.000 -0.0051(8) 0.000
Au9 0.0227(11) 0.0139(11) 0.0051(10) 0.000 0.0025(8) 0.000
Ga9 0.0227(11) 0.0139(11) 0.0051(10) 0.000 0.0025(8) 0.000
Ga10 0.0106(16) 0.0105(18) 0.0016(17) 0.000 0.0001(14) 0.000
Ga11 0.0096(16) 0.0053(18) 0.0068(18) 0.000 0.0000(14) 0.000
Ga12 0.0118(16) 0.0038(17) 0.0014(16) 0.000 0.0024(14) 0.000

loop_
_atom_type_symbol
_atom_type_description
_atom_type_scat_dispersion_real
_atom_type_scat_dispersion_imag
_atom_type_scat_source
Ga Ga 0.2307 1.6083 'International Tables Vol C Tables 4.2.6.8 and 6.1.1.4'
Ba Ba -0.3244 2.2819 'International Tables Vol C Tables 4.2.6.8 and 6.1.1.4'
Au Au -2.0133 8.8022 'International Tables Vol C Tables 4.2.6.8 and 6.1.1.4'

loop_
_geom_angle_atom_site_label_1
_geom_angle_atom_site_label_2
_geom_angle_atom_site_label_3
_geom_angle
_geom_angle_site_symmetry_1
_geom_angle_site_symmetry_3
Ga12 Au1 Au8 146.25(8) . .
Ga12 Au1 Ga8 111.18(8) . 6_557
Au8 Au1 Ga8 102.02(3) . 6_557
Ga12 Au1 Au8 111.18(8) . 6_557
Au8 Au1 Au8 102.02(3) . 6_557
Ga8 Au1 Au8 0.00(9) 6_557 6_557
Ga12 Au1 Ga10 111.27(9) . .
Au8 Au1 Ga10 54.82(8) . .
Ga8 Au1 Ga10 117.43(5) 6_557 .
Au8 Au1 Ga10 117.43(5) 6_557 .
Ga12 Au1 Au9 143.36(8) . .
Au8 Au1 Au9 58.34(6) . .
Ga8 Au1 Au9 51.70(5) 6_557 .
Au8 Au1 Au9 51.70(5) 6_557 .
Ga10 Au1 Au9 105.15(6) . .
Ga12 Au1 Au2 58.94(7) . .
Au8 Au1 Au2 100.62(5) . .
Ga8 Au1 Au2 136.00(6) 6_557 .
Au8 Au1 Au2 136.00(6) 6_557 .
Ga10 Au1 Au2 52.34(5) . .
Au9 Au1 Au2 157.34(5) . .
Ga12 Au1 Au1 146.23(7) . 7_565
Au8 Au1 Au1 59.07(3) . 7_565
Ga8 Au1 Au1 59.21(3) 6_557 7_565
Au8 Au1 Au1 59.21(3) 6_557 7_565
Ga10 Au1 Au1 59.74(4) . 7_565
Au9 Au1 Au1 59.78(3) . 7_565
Au2 Au1 Au1 103.57(2) . 7_565
Ga12 Au1 Au5 55.82(7) . .
Au8 Au1 Au5 157.70(5) . .
Ga8 Au1 Au5 55.69(4) 6_557 .
Au8 Au1 Au5 55.69(4) 6_557 .
Ga10 Au1 Au5 131.55(7) . .
Au9 Au1 Au5 101.76(5) . .
Au2 Au1 Au5 97.00(4) . .
Au1 Au1 Au5 103.54(2) 7_565 .
Ga12 Au1 Au5 110.29(7) . 6_657
Au8 Au1 Au5 55.57(4) . 6_657
Ga8 Au1 Au5 101.02(5) 6_557 6_657
Au8 Au1 Au5 101.02(5) 6_557 6_657
Ga10 Au1 Au5 104.80(7) . 6_657
Au9 Au1 Au5 54.66(4) . 6_657
Au2 Au1 Au5 122.88(4) . 6_657
Au1 Au1 Au5 103.45(2) 7_565 6_657
Au5 Au1 Au5 123.62(4) . 6_657
Ga10 Au2 Ga12 117.40(9) . .
Ga10 Au2 Au4 150.85(7) . 5_756
Ga12 Au2 Au4 56.89(8) . 5_756
Ga10 Au2 Au4 59.49(8) . .
Ga12 Au2 Au4 157.86(6) . .
Au4 Au2 Au4 113.72(4) 5_756 .
Ga10 Au2 Au2 146.73(6) . 7
Ga12 Au2 Au2 57.80(4) . 7
Au4 Au2 Au2 58.85(2) 5_756 7
Au4 Au2 Au2 138.21(3) . 7
Ga10 Au2 Au1 63.41(8) . .
Ga12 Au2 Au1 54.01(6) . .
Au4 Au2 Au1 103.73(4) 5_756 .
Au4 Au2 Au1 117.62(4) . .
Au2 Au2 Au1 103.57(2) 7 .
Ga10 Au2 Au3 60.09(7) . .
Ga12 Au2 Au3 142.86(7) . .
Au4 Au2 Au3 143.91(4) 5_756 .
Au4 Au2 Au3 57.45(3) . .
Au2 Au2 Au3 102.57(2) 7 .
Au1 Au2 Au3 111.04(4) . .
Ga10 Au2 Au2 108.46(8) . 5_756
Ga12 Au2 Au2 111.50(8) . 5_756
Au4 Au2 Au2 58.10(3) 5_756 5_756
Au4 Au2 Au2 55.62(4) . 5_756
Au2 Au2 Au2 103.00(3) 7 5_756
Au1 Au2 Au2 130.09(5) . 5_756
Au3 Au2 Au2 103.28(4) . 5_756
Ga10 Au2 Ba7 82.26(7) . .
Ga12 Au2 Ba7 74.94(8) . .
Au4 Au2 Ba7 118.83(4) 5_756 .
Au4 Au2 Ba7 123.47(4) . .
Au2 Au2 Ba7 64.55(2) 7 .
Au1 Au2 Ba7 68.42(4) . .
Au3 Au2 Ba7 67.97(4) . .
Au2 Au2 Ba7 161.11(5) 5_756 .
Ga10 Au2 Ba6 120.58(8) . 2_754
Ga12 Au2 Ba6 119.67(5) . 2_754
Au4 Au2 Ba6 78.90(4) 5_756 2_754
Au4 Au2 Ba6 73.24(3) . 2_754
Au2 Au2 Ba6 64.97(2) 7 2_754
Au1 Au2 Ba6 165.19(4) . 2_754
Au3 Au2 Ba6 65.02(4) . 2_754
Au2 Au2 Ba6 63.84(4) 5_756 2_754
Ba7 Au2 Ba6 97.39(5) . 2_754
Ga10 Au2 Ba6 77.34(7) . 6_557
Ga12 Au2 Ba6 80.75(6) . 6_557
Au4 Au2 Ba6 73.52(4) 5_756 6_557
Au4 Au2 Ba6 77.21(4) . 6_557
Au2 Au2 Ba6 128.33(2) 7 6_557
Au1 Au2 Ba6 67.77(4) . 6_557
Au3 Au2 Ba6 128.58(4) . 6_557
Au2 Au2 Ba6 62.55(4) 5_756 6_557
Ba7 Au2 Ba6 136.17(5) . 6_557
Ba6 Au2 Ba6 126.38(3) 2_754 6_557
Ga11 Au3 Ga10 144.38(10) 5_856 .
Ga11 Au3 Au4 146.28(8) 5_856 .
Ga10 Au3 Au4 56.65(7) . .
Ga11 Au3 Ga11 112.81(6) 5_856 .
Ga10 Au3 Ga11 102.47(8) . .
Au4 Au3 Ga11 53.87(7) . .
Ga11 Au3 Ga9 110.93(9) 5_856 6_657
Ga10 Au3 Ga9 53.21(8) . 6_657
Au4 Au3 Ga9 102.17(4) . 6_657
Ga11 Au3 Ga9 116.67(6) . 6_657
Ga11 Au3 Au9 110.93(9) 5_856 6_657
Ga10 Au3 Au9 53.21(8) . 6_657
Au4 Au3 Au9 102.17(4) . 6_657
Ga11 Au3 Au9 116.67(6) . 6_657
Ga9 Au3 Au9 0.00(4) 6_657 6_657
Ga11 Au3 Au3 146.78(6) 5_856 7_565
Ga10 Au3 Au3 58.86(4) . 7_565
Au4 Au3 Au3 58.95(2) . 7_565
Ga11 Au3 Au3 58.99(4) . 7_565
Ga9 Au3 Au3 59.12(3) 6_657 7_565
Au9 Au3 Au3 59.12(3) 6_657 7_565
Ga11 Au3 Au3 61.79(8) 5_856 5_856
Ga10 Au3 Au3 153.12(8) . 5_856
Au4 Au3 Au3 97.92(5) . 5_856
Ga11 Au3 Au3 51.02(5) . 5_856
Ga9 Au3 Au3 136.91(6) 6_657 5_856
Au9 Au3 Au3 136.91(6) 6_657 5_856
Au3 Au3 Au3 102.29(3) 7_565 5_856
Ga11 Au3 Au2 110.32(7) 5_856 .
Ga10 Au3 Au2 51.15(5) . .
Au4 Au3 Au2 57.88(3) . .
Ga11 Au3 Au2 107.87(7) . .
Ga9 Au3 Au2 96.98(5) 6_657 .
Au9 Au3 Au2 96.98(5) 6_657 .
Au3 Au3 Au2 102.57(2) 7_565 .
Au3 Au3 Au2 125.89(5) 5_856 .
Ga11 Au3 Au5 56.58(8) 5_856 1_655
Ga10 Au3 Au5 102.50(7) . 1_655
Au4 Au3 Au5 156.84(4) . 1_655
Ga11 Au3 Au5 132.47(7) . 1_655
Ga9 Au3 Au5 54.67(4) 6_657 1_655
Au9 Au3 Au5 54.67(4) 6_657 1_655
Au3 Au3 Au5 103.06(2) 7_565 1_655
Au3 Au3 Au5 100.42(4) 5_856 1_655
Au2 Au3 Au5 119.32(4) . 1_655
Ga11 Au3 Ba6 81.88(7) 5_856 6_657
Ga10 Au3 Ba6 115.22(6) . 6_657
Au4 Au3 Ba6 115.29(4) . 6_657
Ga11 Au3 Ba6 71.36(7) . 6_657
Ga9 Au3 Ba6 72.09(5) 6_657 6_657
Au9 Au3 Ba6 72.09(5) 6_657 6_657
Au3 Au3 Ba6 64.91(2) 7_565 6_657
Au3 Au3 Ba6 64.87(4) 5_856 6_657
Au2 Au3 Ba6 166.27(4) . 6_657
Au5 Au3 Ba6 61.50(4) 1_655 6_657
Ga11 Au3 Ba6 74.66(8) 5_856 2_754
Ga10 Au3 Ba6 109.88(7) . 2_754
Au4 Au3 Ba6 72.12(3) . 2_754
Ga11 Au3 Ba6 77.25(6) . 2_754
Ga9 Au3 Ba6 158.67(5) 6_657 2_754
Au9 Au3 Ba6 158.67(5) 6_657 2_754
Au3 Au3 Ba6 127.18(2) 7_565 2_754
Au3 Au3 Ba6 64.28(4) 5_856 2_754
Au2 Au3 Ba6 62.32(4) . 2_754
Au5 Au3 Ba6 129.03(4) 1_655 2_754
Ba6 Au3 Ba6 129.15(3) 6_657 2_754
Ga11 Au4 Ga12 73.63(11) . 5_756
Ga11 Au4 Ga10 114.33(11) . .
Ga12 Au4 Ga10 172.04(11) 5_756 .
Ga11 Au4 Au2 121.69(7) . 5_756
Ga12 Au4 Au2 59.99(6) 5_756 5_756
Ga10 Au4 Au2 113.53(7) . 5_756
Ga11 Au4 Au2 121.69(7) . 3_756
Ga12 Au4 Au2 59.99(6) 5_756 3_756
Ga10 Au4 Au2 113.53(7) . 3_756
Au2 Au4 Au2 62.31(5) 5_756 3_756
Ga11 Au4 Au3 63.12(7) . 7_565
Ga12 Au4 Au3 124.80(7) 5_756 7_565
Ga10 Au4 Au3 61.52(6) . 7_565
Au2 Au4 Au3 174.85(5) 5_756 7_565
Au2 Au4 Au3 117.54(3) 3_756 7_565
Ga11 Au4 Au3 63.12(7) . .
Ga12 Au4 Au3 124.80(7) 5_756 .
Ga10 Au4 Au3 61.52(6) . .
Au2 Au4 Au3 117.54(3) 5_756 .
Au2 Au4 Au3 174.85(5) 3_756 .
Au3 Au4 Au3 62.09(5) 7_565 .
Ga11 Au4 Au2 122.53(5) . 7_565
Ga12 Au4 Au2 121.95(5) 5_756 7_565
Ga10 Au4 Au2 54.54(4) . 7_565
Au2 Au4 Au2 111.67(4) 5_756 7_565
Au2 Au4 Au2 66.28(4) 3_756 7_565
Au3 Au4 Au2 64.67(3) 7_565 7_565
Au3 Au4 Au2 109.95(5) . 7_565
Ga11 Au4 Au2 122.53(5) . .
Ga12 Au4 Au2 121.95(5) 5_756 .
Ga10 Au4 Au2 54.54(4) . .
Au2 Au4 Au2 66.28(4) 5_756 .
Au2 Au4 Au2 111.67(4) 3_756 .
Au3 Au4 Au2 109.95(5) 7_565 .
Au3 Au4 Au2 64.67(3) . .
Au2 Au4 Au2 96.42(5) 7_565 .
Ga11 Au4 Ba6 75.25(3) . 2_754
Ga12 Au4 Ba6 75.78(4) 5_756 2_754
Ga10 Au4 Ba6 105.67(3) . 2_754
Au2 Au4 Ba6 61.30(4) 5_756 2_754
Au2 Au4 Ba6 120.18(5) 3_756 2_754
Au3 Au4 Ba6 120.45(4) 7_565 2_754
Au3 Au4 Ba6 61.76(3) . 2_754
Au2 Au4 Ba6 156.42(5) 7_565 2_754
Au2 Au4 Ba6 60.00(3) . 2_754
Ga11 Au4 Ba6 75.25(3) . 2_764
Ga12 Au4 Ba6 75.78(4) 5_756 2_764
Ga10 Au4 Ba6 105.67(3) . 2_764
Au2 Au4 Ba6 120.18(4) 5_756 2_764
Au2 Au4 Ba6 61.30(4) 3_756 2_764
Au3 Au4 Ba6 61.76(3) 7_565 2_764
Au3 Au4 Ba6 120.45(4) . 2_764
Au2 Au4 Ba6 60.00(3) 7_565 2_764
Au2 Au4 Ba6 156.42(5) . 2_764
Ba6 Au4 Ba6 143.58(6) 2_754 2_764
Ga11 Au4 Ba6 178.97(9) . 6_557
Ga12 Au4 Ba6 105.34(8) 5_756 6_557
Ga10 Au4 Ba6 66.70(8) . 6_557
Au2 Au4 Ba6 57.49(4) 5_756 6_557
Au2 Au4 Ba6 57.49(4) 3_756 6_557
Au3 Au4 Ba6 117.72(4) 7_565 6_557
Au3 Au4 Ba6 117.72(4) . 6_557
Au2 Au4 Ba6 57.96(3) 7_565 6_557
Au2 Au4 Ba6 57.96(3) . 6_557
Ba6 Au4 Ba6 104.55(3) 2_754 6_557
Ba6 Au4 Ba6 104.55(3) 2_764 6_557
Ga12 Au5 Ga11 70.94(9) . 5_756
Ga12 Au5 Ga9 157.42(7) . 6_557
Ga11 Au5 Ga9 109.06(7) 5_756 6_557
Ga12 Au5 Au9 157.42(7) . 6_557
Ga11 Au5 Au9 109.06(7) 5_756 6_557
Ga9 Au5 Au9 0.00(10) 6_557 6_557
Ga12 Au5 Ga8 110.36(7) . 6_557
Ga11 Au5 Ga8 157.88(7) 5_756 6_557
Ga9 Au5 Ga8 60.85(5) 6_557 6_557
Au9 Au5 Ga8 60.85(5) 6_557 6_557
Ga12 Au5 Au8 110.36(7) . 6_557
Ga11 Au5 Au8 157.88(7) 5_756 6_557
Ga9 Au5 Au8 60.85(5) 6_557 6_557
Au9 Au5 Au8 60.85(5) 6_557 6_557
Ga8 Au5 Au8 0.00(7) 6_557 6_557
Ga12 Au5 Au5 58.10(4) . 7
Ga11 Au5 Au5 58.67(4) 5_756 7
Ga9 Au5 Au5 142.26(4) 6_557 7
Au9 Au5 Au5 142.26(4) 6_557 7
Ga8 Au5 Au5 141.79(4) 6_557 7
Au8 Au5 Au5 141.79(4) 6_557 7
Ga12 Au5 Au1 52.49(6) . .
Ga11 Au5 Au1 116.78(8) 5_756 .
Ga9 Au5 Au1 113.09(5) 6_557 .
Au9 Au5 Au1 113.09(5) 6_557 .
Ga8 Au5 Au1 58.19(4) 6_557 .
Au8 Au5 Au1 58.19(4) 6_557 .
Au5 Au5 Au1 103.54(2) 7 .
Ga12 Au5 Au1 136.49(8) . 6_557
Ga11 Au5 Au1 136.97(8) 5_756 6_557
Ga9 Au5 Au1 59.21(5) 6_557 6_557
Au9 Au5 Au1 59.21(5) 6_557 6_557
Ga8 Au5 Au1 57.68(5) 6_557 6_557
Au8 Au5 Au1 57.68(5) 6_557 6_557
Au5 Au5 Au1 103.45(2) 7 6_557
Au1 Au5 Au1 105.06(3) . 6_557
Ga12 Au5 Au3 115.35(8) . 1_455
Ga11 Au5 Au3 50.93(5) 5_756 1_455
Ga9 Au5 Au3 58.44(4) 6_557 1_455
Au9 Au5 Au3 58.44(4) 6_557 1_455
Ga8 Au5 Au3 113.93(5) 6_557 1_455
Au8 Au5 Au3 113.93(5) 6_557 1_455
Au5 Au5 Au3 103.06(2) 7 1_455
Au1 Au5 Au3 131.74(4) . 1_455
Au1 Au5 Au3 106.89(4) 6_557 1_455
Ga12 Au5 Ba6 82.73(6) . 6_557
Ga11 Au5 Ba6 81.23(6) 5_756 6_557
Ga9 Au5 Ba6 75.09(5) 6_557 6_557
Au9 Au5 Ba6 75.09(5) 6_557 6_557
Ga8 Au5 Ba6 77.13(5) 6_557 6_557
Au8 Au5 Ba6 77.13(5) 6_557 6_557
Au5 Au5 Ba6 130.06(3) 7 6_557
Au1 Au5 Ba6 67.26(4) . 6_557
Au1 Au5 Ba6 126.48(4) 6_557 6_557
Au3 Au5 Ba6 64.74(4) 1_455 6_557
Ga12 Au5 Ba7 122.57(5) . 1_455
Ga11 Au5 Ba7 71.91(7) 5_756 1_455
Ga9 Au5 Ba7 76.83(4) 6_557 1_455
Au9 Au5 Ba7 76.83(4) 6_557 1_455
Ga8 Au5 Ba7 120.29(5) 6_557 1_455
Au8 Au5 Ba7 120.29(5) 6_557 1_455
Au5 Au5 Ba7 65.46(2) 7 1_455
Au1 Au5 Ba7 161.06(5) . 1_455
Au1 Au5 Ba7 65.14(4) 6_557 1_455
Au3 Au5 Ba7 67.11(4) 1_455 1_455
Ba6 Au5 Ba7 131.68(5) 6_557 1_455
Au5 Ba6 Au5 80.13(5) 6_657 4_556
Au5 Ba6 Au2 164.85(4) 6_657 8_866
Au5 Ba6 Au2 114.87(3) 4_556 8_866
Au5 Ba6 Au2 114.87(3) 6_657 2_755
Au5 Ba6 Au2 164.85(4) 4_556 2_755
Au2 Ba6 Au2 50.06(4) 8_866 2_755
Au5 Ba6 Au2 131.11(6) 6_657 4_556
Au5 Ba6 Au2 81.90(3) 4_556 4_556
Au2 Ba6 Au2 53.62(3) 8_866 4_556
Au2 Ba6 Au2 86.08(4) 2_755 4_556
Au5 Ba6 Au2 81.90(3) 6_657 6_657
Au5 Ba6 Au2 131.11(6) 4_556 6_657
Au2 Ba6 Au2 86.08(4) 8_866 6_657
Au2 Ba6 Au2 53.62(3) 2_755 6_657
Au2 Ba6 Au2 76.65(5) 4_556 6_657
Au5 Ba6 Au3 53.75(3) 6_657 6_557
Au5 Ba6 Au3 87.39(5) 4_556 6_557
Au2 Ba6 Au3 125.78(6) 8_866 6_557
Au2 Ba6 Au3 103.06(4) 2_755 6_557
Au2 Ba6 Au3 166.67(4) 4_556 6_557
Au2 Ba6 Au3 116.56(3) 6_657 6_557
Au5 Ba6 Au3 87.39(5) 6_657 4_456
Au5 Ba6 Au3 53.75(3) 4_556 4_456
Au2 Ba6 Au3 103.06(4) 8_866 4_456
Au2 Ba6 Au3 125.78(6) 2_755 4_456
Au2 Ba6 Au3 116.56(2) 4_556 4_456
Au2 Ba6 Au3 166.67(4) 6_657 4_456
Au3 Ba6 Au3 50.17(4) 6_557 4_456
Au5 Ba6 Au3 134.91(6) 6_657 8_866
Au5 Ba6 Au3 85.88(3) 4_556 8_866
Au2 Ba6 Au3 52.66(3) 8_866 8_866
Au2 Ba6 Au3 84.54(5) 2_755 8_866
Au2 Ba6 Au3 88.13(3) 4_556 8_866
Au2 Ba6 Au3 135.80(6) 6_657 8_866
Au3 Ba6 Au3 83.17(4) 6_557 8_866
Au3 Ba6 Au3 50.85(3) 4_456 8_866
Au5 Ba6 Au3 85.88(3) 6_657 2_755
Au5 Ba6 Au3 134.91(6) 4_556 2_755
Au2 Ba6 Au3 84.54(5) 8_866 2_755
Au2 Ba6 Au3 52.66(3) 2_755 2_755
Au2 Ba6 Au3 135.80(6) 4_556 2_755
Au2 Ba6 Au3 88.13(3) 6_657 2_755
Au3 Ba6 Au3 50.85(3) 6_557 2_755
Au3 Ba6 Au3 83.17(4) 4_456 2_755
Au3 Ba6 Au3 74.35(5) 8_866 2_755
Au5 Ba6 Au1 52.17(3) 6_657 6_657
Au5 Ba6 Au1 84.90(5) 4_556 6_657
Au2 Ba6 Au1 124.03(5) 8_866 6_657
Au2 Ba6 Au1 102.41(4) 2_755 6_657
Au2 Ba6 Au1 81.27(4) 4_556 6_657
Au2 Ba6 Au1 48.93(3) 6_657 6_657
Au3 Ba6 Au1 105.76(4) 6_557 6_657
Au3 Ba6 Au1 128.10(6) 4_456 6_657
Au3 Ba6 Au1 166.83(4) 8_866 6_657
Au3 Ba6 Au1 118.77(2) 2_755 6_657
Au5 Ba6 Au1 84.90(5) 6_657 4_556
Au5 Ba6 Au1 52.17(3) 4_556 4_556
Au2 Ba6 Au1 102.41(4) 8_866 4_556
Au2 Ba6 Au1 124.03(5) 2_755 4_556
Au2 Ba6 Au1 48.93(3) 4_556 4_556
Au2 Ba6 Au1 81.27(4) 6_657 4_556
Au3 Ba6 Au1 128.10(6) 6_557 4_556
Au3 Ba6 Au1 105.76(4) 4_456 4_556
Au3 Ba6 Au1 118.77(2) 8_866 4_556
Au3 Ba6 Au1 166.83(4) 2_755 4_556
Au1 Ba6 Au1 48.09(4) 6_657 4_556
Au2 Ba7 Au2 50.91(4) 7 .
Au2 Ba7 Au5 126.64(6) 7 1_655
Au2 Ba7 Au5 103.87(4) . 1_655
Au2 Ba7 Au5 103.87(4) 7 7_655
Au2 Ba7 Au5 126.64(6) . 7_655
Au5 Ba7 Au5 49.08(4) 1_655 7_655
Au2 Ba7 Au5 124.12(6) 7 6_657
Au2 Ba7 Au5 101.92(4) . 6_657
Au5 Ba7 Au5 105.23(4) 1_655 6_657
Au5 Ba7 Au5 127.25(6) 7_655 6_657
Au2 Ba7 Au5 101.92(4) 7 4_546
Au2 Ba7 Au5 124.12(6) . 4_546
Au5 Ba7 Au5 127.25(6) 1_655 4_546
Au5 Ba7 Au5 105.23(4) 7_655 4_546
Au5 Ba7 Au5 48.72(4) 6_657 4_546
Au2 Ba7 Au1 167.89(4) 7 6_657
Au2 Ba7 Au1 117.06(2) . 6_657
Au5 Ba7 Au1 53.08(3) 1_655 6_657
Au5 Ba7 Au1 84.53(5) 7_655 6_657
Au5 Ba7 Au1 52.55(3) 6_657 6_657
Au5 Ba7 Au1 83.89(5) 4_546 6_657
Au2 Ba7 Au1 117.06(2) 7 4_546
Au2 Ba7 Au1 167.89(4) . 4_546
Au5 Ba7 Au1 84.53(5) 1_655 4_546
Au5 Ba7 Au1 53.08(3) 7_655 4_546
Au5 Ba7 Au1 83.89(5) 6_657 4_546
Au5 Ba7 Au1 52.55(3) 4_546 4_546
Au1 Ba7 Au1 74.93(5) 6_657 4_546
Au2 Ba7 Au1 49.80(3) 7 7
Au2 Ba7 Au1 82.55(4) . 7
Au5 Ba7 Au1 167.57(4) 1_655 7
Au5 Ba7 Au1 118.57(2) 7_655 7
Au5 Ba7 Au1 83.44(5) 6_657 7
Au5 Ba7 Au1 52.48(3) 4_546 7
Au1 Ba7 Au1 133.52(6) 6_657 7
Au1 Ba7 Au1 87.64(3) 4_546 7
Au2 Ba7 Au1 82.55(4) 7 .
Au2 Ba7 Au1 49.80(3) . .
Au5 Ba7 Au1 118.57(2) 1_655 .
Au5 Ba7 Au1 167.57(4) 7_655 .
Au5 Ba7 Au1 52.48(3) 6_657 .
Au5 Ba7 Au1 83.44(5) 4_546 .
Au1 Ba7 Au1 87.64(3) 6_657 .
Au1 Ba7 Au1 133.52(6) 4_546 .
Au1 Ba7 Au1 73.73(5) 7 .
Au2 Ba7 Ga12 145.99(5) 7 6_657
Au2 Ba7 Ga12 145.99(5) . 6_657
Au5 Ba7 Ga12 83.40(6) 1_655 6_657
Au5 Ba7 Ga12 83.40(6) 7_655 6_657
Au5 Ba7 Ga12 44.80(5) 6_657 6_657
Au5 Ba7 Ga12 44.80(5) 4_546 6_657
Au1 Ba7 Ga12 42.42(3) 6_657 6_657
Au1 Ba7 Ga12 42.42(3) 4_546 6_657
Au1 Ba7 Ga12 97.26(6) 7 6_657
Au1 Ba7 Ga12 97.26(6) . 6_657
Au2 Ba7 Au3 52.11(3) 7 7
Au2 Ba7 Au3 83.68(5) . 7
Au5 Ba7 Au3 83.02(4) 1_655 7
Au5 Ba7 Au3 52.50(3) 7_655 7
Au5 Ba7 Au3 168.34(4) 6_657 7
Au5 Ba7 Au3 119.71(2) 4_546 7
Au1 Ba7 Au3 133.82(6) 6_657 7
Au1 Ba7 Au3 88.80(3) 4_546 7
Au1 Ba7 Au3 87.20(3) 7 7
Au1 Ba7 Au3 130.91(6) . 7
Ga12 Ba7 Au3 130.33(5) 6_657 7
Ga9 Au8 Au9 0.00(7) 6_657 6_657
Ga9 Au8 Ga10 59.72(9) 6_657 .
Au9 Au8 Ga10 59.72(9) 6_657 .
Ga9 Au8 Au5 122.54(5) 6_657 4_556
Au9 Au8 Au5 122.54(5) 6_657 4_556
Ga10 Au8 Au5 122.34(5) . 4_556
Ga9 Au8 Au5 122.54(5) 6_657 6_657
Au9 Au8 Au5 122.54(5) 6_657 6_657
Ga10 Au8 Au5 122.34(5) . 6_657
Au5 Au8 Au5 103.58(8) 4_556 6_657
Ga9 Au8 Au9 175.31(9) 6_657 .
Au9 Au8 Au9 175.31(9) 6_657 .
Ga10 Au8 Au9 115.59(10) . .
Au5 Au8 Au9 59.26(4) 4_556 .
Au5 Au8 Au9 59.26(4) 6_657 .
Ga9 Au8 Au1 114.25(8) 6_657 .
Au9 Au8 Au1 114.25(8) 6_657 .
Ga10 Au8 Au1 63.69(7) . .
Au5 Au8 Au1 114.39(7) 4_556 .
Au5 Au8 Au1 66.75(4) 6_657 .
Au9 Au8 Au1 61.91(5) . .
Ga9 Au8 Au1 114.25(8) 6_657 7_565
Au9 Au8 Au1 114.25(8) 6_657 7_565
Ga10 Au8 Au1 63.69(7) . 7_565
Au5 Au8 Au1 66.75(4) 4_556 7_565
Au5 Au8 Au1 114.39(7) 6_657 7_565
Au9 Au8 Au1 61.91(5) . 7_565
Au1 Au8 Au1 61.87(5) . 7_565
Ga9 Au8 Au1 65.14(6) 6_657 4_556
Au9 Au8 Au1 65.14(6) 6_657 4_556
Ga10 Au8 Au1 115.78(9) . 4_556
Au5 Au8 Au1 66.12(4) 4_556 4_556
Au5 Au8 Au1 113.55(7) 6_657 4_556
Au9 Au8 Au1 118.70(7) . 4_556
Au1 Au8 Au1 179.39(9) . 4_556
Au1 Au8 Au1 118.27(3) 7_565 4_556
Ga9 Au8 Au1 65.14(6) 6_657 6_657
Au9 Au8 Au1 65.14(6) 6_657 6_657
Ga10 Au8 Au1 115.78(9) . 6_657
Au5 Au8 Au1 113.55(7) 4_556 6_657
Au5 Au8 Au1 66.12(4) 6_657 6_657
Au9 Au8 Au1 118.70(7) . 6_657
Au1 Au8 Au1 118.27(3) . 6_657
Au1 Au8 Au1 179.39(9) 7_565 6_657
Au1 Au8 Au1 61.58(5) 4_556 6_657
Ga9 Au8 Ba7 71.07(4) 6_657 .
Au9 Au8 Ba7 71.07(4) 6_657 .
Ga10 Au8 Ba7 72.07(4) . .
Au5 Au8 Ba7 163.15(7) 4_556 .
Au5 Au8 Ba7 59.60(4) 6_657 .
Au9 Au8 Ba7 108.04(4) . .
Au1 Au8 Ba7 61.89(4) . .
Au1 Au8 Ba7 119.08(6) 7_565 .
Au1 Au8 Ba7 117.73(6) 4_556 .
Au1 Au8 Ba7 60.80(4) 6_657 .
Ga8 Au9 Au8 0.00(5) 6_557 6_557
Ga8 Au9 Ga10 62.72(10) 6_557 6_557
Au8 Au9 Ga10 62.72(10) 6_557 6_557
Ga8 Au9 Au5 121.19(5) 6_557 4_556
Au8 Au9 Au5 121.19(5) 6_557 4_556
Ga10 Au9 Au5 121.82(5) 6_557 4_556
Ga8 Au9 Au5 121.19(5) 6_557 6_657
Au8 Au9 Au5 121.19(5) 6_557 6_657
Ga10 Au9 Au5 121.82(5) 6_557 6_657
Au5 Au9 Au5 104.53(7) 4_556 6_657
Ga8 Au9 Au8 112.83(7) 6_557 .
Au8 Au9 Au8 112.83(7) 6_557 .
Ga10 Au9 Au8 175.55(12) 6_557 .
Au5 Au9 Au8 59.89(4) 4_556 .
Au5 Au9 Au8 59.89(4) 6_657 .
Ga8 Au9 Au3 116.02(7) 6_557 4_456
Au8 Au9 Au3 116.02(7) 6_557 4_456
Ga10 Au9 Au3 62.96(8) 6_557 4_456
Au5 Au9 Au3 66.90(4) 4_556 4_456
Au5 Au9 Au3 114.80(7) 6_657 4_456
Au8 Au9 Au3 120.64(7) . 4_456
Ga8 Au9 Au3 116.02(7) 6_557 6_557
Au8 Au9 Au3 116.02(7) 6_557 6_557
Ga10 Au9 Au3 62.96(8) 6_557 6_557
Au5 Au9 Au3 114.80(7) 4_556 6_557
Au5 Au9 Au3 66.90(4) 6_657 6_557
Au8 Au9 Au3 120.64(7) . 6_557
Au3 Au9 Au3 61.77(5) 4_456 6_557
Ga8 Au9 Au1 63.16(6) 6_557 .
Au8 Au9 Au1 63.16(6) 6_557 .
Ga10 Au9 Au1 116.60(9) 6_557 .
Au5 Au9 Au1 113.05(6) 4_556 .
Au5 Au9 Au1 66.13(4) 6_657 .
Au8 Au9 Au1 59.75(5) . .
Au3 Au9 Au1 179.07(6) 4_456 .
Au3 Au9 Au1 118.89(3) 6_557 .
Ga8 Au9 Au1 63.16(6) 6_557 7_565
Au8 Au9 Au1 63.16(6) 6_557 7_565
Ga10 Au9 Au1 116.60(9) 6_557 7_565
Au5 Au9 Au1 66.13(4) 4_556 7_565
Au5 Au9 Au1 113.05(6) 6_657 7_565
Au8 Au9 Au1 59.75(5) . 7_565
Au3 Au9 Au1 118.89(3) 4_456 7_565
Au3 Au9 Au1 179.07(6) 6_557 7_565
Au1 Au9 Au1 60.44(5) . 7_565
Ga8 Au9 Ba6 176.85(9) 6_557 .
Au8 Au9 Ba6 176.85(9) 6_557 .
Ga10 Au9 Ba6 114.13(10) 6_557 .
Au5 Au9 Ba6 60.06(4) 4_556 .
Au5 Au9 Ba6 60.06(4) 6_657 .
Au8 Au9 Ba6 70.32(6) . .
Au3 Au9 Ba6 61.41(4) 4_456 .
Au3 Au9 Ba6 61.41(4) 6_557 .
Au1 Au9 Ba6 119.43(6) . .
Au1 Au9 Ba6 119.43(6) 7_565 .
Au2 Ga10 Au2 113.47(13) . 7_565
Au2 Ga10 Ga9 120.47(7) . 6_657
Au2 Ga10 Ga9 120.47(7) 7_565 6_657
Au2 Ga10 Au9 120.47(7) . 6_657
Au2 Ga10 Au9 120.47(7) 7_565 6_657
Ga9 Ga10 Au9 0.00(7) 6_657 6_657
Au2 Ga10 Au8 116.65(8) . .
Au2 Ga10 Au8 116.65(8) 7_565 .
Ga9 Ga10 Au8 57.56(9) 6_657 .
Au9 Ga10 Au8 57.56(9) 6_657 .
Au2 Ga10 Au4 65.97(7) . .
Au2 Ga10 Au4 65.97(7) 7_565 .
Ga9 Ga10 Au4 115.49(13) 6_657 .
Au9 Ga10 Au4 115.49(13) 6_657 .
Au8 Ga10 Au4 173.06(15) . .
Au2 Ga10 Au3 120.17(12) . 7_565
Au2 Ga10 Au3 68.76(6) 7_565 7_565
Ga9 Ga10 Au3 63.83(8) 6_657 7_565
Au9 Ga10 Au3 63.83(8) 6_657 7_565
Au8 Ga10 Au3 112.49(11) . 7_565
Au4 Ga10 Au3 61.82(7) . 7_565
Au2 Ga10 Au3 68.76(6) . .
Au2 Ga10 Au3 120.17(12) 7_565 .
Ga9 Ga10 Au3 63.83(8) 6_657 .
Au9 Ga10 Au3 63.83(8) 6_657 .
Au8 Ga10 Au3 112.49(11) . .
Au4 Ga10 Au3 61.82(7) . .
Au3 Ga10 Au3 62.29(8) 7_565 .
Au2 Ga10 Au1 64.25(5) . .
Au2 Ga10 Au1 114.09(11) 7_565 .
Ga9 Ga10 Au1 110.58(11) 6_657 .
Au9 Ga10 Au1 110.58(11) 6_657 .
Au8 Ga10 Au1 61.49(8) . .
Au4 Ga10 Au1 124.12(10) . .
Au3 Ga10 Au1 173.91(13) 7_565 .
Au3 Ga10 Au1 118.24(3) . .
Au2 Ga10 Au1 114.09(11) . 7_565
Au2 Ga10 Au1 64.25(5) 7_565 7_565
Ga9 Ga10 Au1 110.58(11) 6_657 7_565
Au9 Ga10 Au1 110.58(11) 6_657 7_565
Au8 Ga10 Au1 61.49(8) . 7_565
Au4 Ga10 Au1 124.12(10) . 7_565
Au3 Ga10 Au1 118.24(3) 7_565 7_565
Au3 Ga10 Au1 173.91(13) . 7_565
Au1 Ga10 Au1 60.52(7) . 7_565
Au2 Ga10 Ba6 61.83(7) . 6_557
Au2 Ga10 Ba6 61.83(7) 7_565 6_557
Ga9 Ga10 Ba6 171.83(14) 6_657 6_557
Au9 Ga10 Ba6 171.83(14) 6_657 6_557
Au8 Ga10 Ba6 114.27(11) . 6_557
Au4 Ga10 Ba6 72.68(8) . 6_557
Au3 Ga10 Ba6 122.74(9) 7_565 6_557
Au3 Ga10 Ba6 122.74(9) . 6_557
Au1 Ga10 Ba6 62.61(7) . 6_557
Au1 Ga10 Ba6 62.61(7) 7_565 6_557
Au3 Ga11 Au3 113.55(13) 3_856 5_856
Au3 Ga11 Au4 119.32(8) 3_856 .
Au3 Ga11 Au4 119.32(8) 5_856 .
Au3 Ga11 Au5 124.69(13) 3_856 5_756
Au3 Ga11 Au5 72.49(6) 5_856 5_756
Au4 Ga11 Au5 98.54(10) . 5_756
Au3 Ga11 Au5 72.49(6) 3_856 3_756
Au3 Ga11 Au5 124.69(13) 5_856 3_756
Au4 Ga11 Au5 98.54(10) . 3_756
Au5 Ga11 Au5 62.66(9) 5_756 3_756
Au3 Ga11 Au3 67.19(6) 3_856 7_565
Au3 Ga11 Au3 118.32(12) 5_856 7_565
Au4 Ga11 Au3 63.01(8) . 7_565
Au5 Ga11 Au3 161.23(13) 5_756 7_565
Au5 Ga11 Au3 114.27(5) 3_756 7_565
Au3 Ga11 Au3 118.32(12) 3_856 .
Au3 Ga11 Au3 67.19(6) 5_856 .
Au4 Ga11 Au3 63.01(8) . .
Au5 Ga11 Au3 114.27(5) 5_756 .
Au5 Ga11 Au3 161.23(13) 3_756 .
Au3 Ga11 Au3 62.03(8) 7_565 .
Au3 Ga11 Ba7 68.93(8) 3_856 5_856
Au3 Ga11 Ba7 68.93(8) 5_856 5_856
Au4 Ga11 Ba7 157.68(13) . 5_856
Au5 Ga11 Ba7 62.82(7) 5_756 5_856
Au5 Ga11 Ba7 62.82(7) 3_756 5_856
Au3 Ga11 Ba7 134.10(9) 7_565 5_856
Au3 Ga11 Ba7 134.10(9) . 5_856
Au3 Ga11 Ba6 64.60(7) 3_856 6_657
Au3 Ga11 Ba6 64.60(7) 5_856 6_657
Au4 Ga11 Ba6 114.85(12) . 6_657
Au5 Ga11 Ba6 134.50(9) 5_756 6_657
Au5 Ga11 Ba6 134.50(9) 3_756 6_657
Au3 Ga11 Ba6 62.03(7) 7_565 6_657
Au3 Ga11 Ba6 62.03(7) . 6_657
Ba7 Ga11 Ba6 87.48(8) 5_856 6_657
Au1 Ga12 Au1 112.45(13) . 7
Au1 Ga12 Au4 120.02(7) . 5_756
Au1 Ga12 Au4 120.02(7) 7 5_756
Au1 Ga12 Au5 124.36(12) . 7
Au1 Ga12 Au5 71.69(6) 7 7
Au4 Ga12 Au5 98.87(10) 5_756 7
Au1 Ga12 Au5 71.69(6) . .
Au1 Ga12 Au5 124.36(12) 7 .
Au4 Ga12 Au5 98.87(10) 5_756 .
Au5 Ga12 Au5 63.80(8) 7 .
Au1 Ga12 Au2 67.05(5) . .
Au1 Ga12 Au2 119.73(12) 7 .
Au4 Ga12 Au2 63.12(8) 5_756 .
Au5 Ga12 Au2 161.52(14) 7 .
Au5 Ga12 Au2 112.66(5) . .
Au1 Ga12 Au2 119.73(12) . 7
Au1 Ga12 Au2 67.05(5) 7 7
Au4 Ga12 Au2 63.12(8) 5_756 7
Au5 Ga12 Au2 112.66(5) 7 7
Au5 Ga12 Au2 161.52(14) . 7
Au2 Ga12 Au2 64.40(8) . 7
Au1 Ga12 Ba7 67.19(7) . 6_557
Au1 Ga12 Ba7 67.19(7) 7 6_557
Au4 Ga12 Ba7 160.04(12) 5_756 6_557
Au5 Ga12 Ba7 64.54(7) 7 6_557
Au5 Ga12 Ba7 64.54(7) . 6_557
Au2 Ga12 Ba7 132.00(9) . 6_557
Au2 Ga12 Ba7 132.00(9) 7 6_557
Au1 Ga12 Ba7 65.63(7) . .
Au1 Ga12 Ba7 65.63(7) 7 .
Au4 Ga12 Ba7 112.10(11) 5_756 .
Au5 Ga12 Ba7 135.69(9) 7 .
Au5 Ga12 Ba7 135.69(9) . .
Au2 Ga12 Ba7 60.49(7) . .
Au2 Ga12 Ba7 60.49(7) 7 .
Ba7 Ga12 Ba7 87.86(8) 6_557 .

loop_
_geom_bond_atom_site_label_1
_geom_bond_atom_site_label_2
_geom_bond_distance
_geom_bond_site_symmetry_2
Au1 Ga12 2.566(2) .
Au1 Au8 2.8424(19) .
Au1 Ga8 2.8544(18) 6_557
Au1 Au8 2.8544(18) 6_557
Au1 Ga10 2.900(3) .
Au1 Au9 2.9027(19) .
Au1 Au2 2.9206(13) .
Au1 Au1 2.9222(19) 7_565
Au1 Au5 3.0712(14) .
Au1 Au5 3.0902(14) 6_657
Au2 Ga10 2.567(2) .
Au2 Ga12 2.717(3) .
Au2 Au4 2.7986(13) 5_756
Au2 Au4 2.8786(12) .
Au2 Au2 2.8957(18) 7
Au2 Au3 3.0722(13) .
Au2 Au2 3.1044(18) 5_756
Au2 Ba7 3.3689(19) .
Au2 Ba6 3.4219(19) 2_754
Au2 Ba6 3.4610(17) 6_557
Au3 Ga11 2.530(2) 5_856
Au3 Ga10 2.857(3) .
Au3 Au4 2.8652(13) .
Au3 Ga11 2.868(3) .
Au3 Ga9 2.8789(18) 6_657
Au3 Au9 2.8789(18) 6_657
Au3 Au3 2.9554(19) 7_565
Au3 Au3 3.0002(18) 5_856
Au3 Au5 3.1078(14) 1_655
Au3 Ba6 3.4853(19) 6_657
Au3 Ba6 3.5025(18) 2_754
Au4 Ga11 2.597(3) .
Au4 Ga12 2.628(4) 5_756
Au4 Ga10 2.715(4) .
Au4 Au2 2.7986(13) 5_756
Au4 Au2 2.7986(13) 3_756
Au4 Au3 2.8652(13) 7_565
Au4 Au2 2.8786(12) 7_565
Au4 Ba6 3.7836(10) 2_754
Au4 Ba6 3.7836(10) 2_764
Au4 Ba6 3.982(2) 6_557
Au5 Ga12 2.676(3) .
Au5 Ga11 2.720(3) 5_756
Au5 Ga9 2.7564(15) 6_557
Au5 Au9 2.7564(15) 6_557
Au5 Ga8 2.7743(16) 6_557
Au5 Au8 2.7743(16) 6_557
Au5 Au5 2.8286(18) 7
Au5 Au1 3.0902(13) 6_557
Au5 Au3 3.1078(14) 1_455
Au5 Ba6 3.3868(17) 6_557
Au5 Ba7 3.405(2) 1_455
Ba6 Au5 3.3868(17) 6_657
Ba6 Au5 3.3868(17) 4_556
Ba6 Au2 3.4219(19) 8_866
Ba6 Au2 3.4219(19) 2_755
Ba6 Au2 3.4610(18) 4_556
Ba6 Au2 3.4610(17) 6_657
Ba6 Au3 3.4853(19) 6_557
Ba6 Au3 3.4853(19) 4_456
Ba6 Au3 3.5025(18) 8_866
Ba6 Au3 3.5025(18) 2_755
Ba6 Au1 3.586(2) 6_657
Ba6 Au1 3.586(2) 4_556
Ba7 Au2 3.3689(19) 7
Ba7 Au5 3.405(2) 1_655
Ba7 Au5 3.4054(19) 7_655
Ba7 Au5 3.429(2) 6_657
Ba7 Au5 3.429(2) 4_546
Ba7 Au1 3.5069(18) 6_657
Ba7 Au1 3.5069(18) 4_546
Ba7 Au1 3.5556(18) 7
Ba7 Ga12 3.584(4) 6_657
Ba7 Au3 3.6087(18) 7
Au8 Ga9 2.511(3) 6_657
Au8 Au9 2.511(3) 6_657
Au8 Ga10 2.644(4) .
Au8 Au5 2.7743(16) 4_556
Au8 Au5 2.7743(16) 6_657
Au8 Au9 2.801(3) .
Au8 Au1 2.8424(19) 7_565
Au8 Au1 2.8544(18) 4_556
Au8 Au1 2.8544(18) 6_657
Au9 Ga8 2.511(3) 6_557
Au9 Au8 2.511(3) 6_557
Au9 Ga10 2.569(4) 6_557
Au9 Au5 2.7564(15) 4_556
Au9 Au5 2.7564(14) 6_657
Au9 Au3 2.8789(18) 4_456
Au9 Au3 2.8789(18) 6_557
Au9 Au1 2.9027(19) 7_565
Ga10 Au2 2.567(2) 7_565
Ga10 Ga9 2.569(4) 6_657
Ga10 Au9 2.569(4) 6_657
Ga10 Au3 2.857(3) 7_565
Ga10 Au1 2.900(3) 7_565
Ga10 Ba6 3.831(4) 6_557
Ga11 Au3 2.530(2) 3_856
Ga11 Au3 2.530(2) 5_856
Ga11 Au5 2.720(3) 5_756
Ga11 Au5 2.720(3) 3_756
Ga11 Au3 2.868(3) 7_565
Ga11 Ba7 3.639(4) 5_856
Ga11 Ba6 3.739(4) 6_657
Ga12 Au1 2.566(2) 7
Ga12 Au4 2.628(4) 5_756
Ga12 Au5 2.676(3) 7
Ga12 Au2 2.717(3) 7
Ga12 Ba7 3.584(4) 6_557
